data_1503658
loop_
_publ_author_name
'Jiang, Bo'
'Hao, Wen-Juan'
'Wang, Xiang'
'Shi, Feng'
'Tu, Shu-Jiang'

_publ_section_title
;
 Diversity-Oriented Synthesis of Kr\"ohnke Pyridines
;
_journal_issue 5
_journal_name_full 'Journal of Combinatorial Chemistry'
_journal_page_first 846
_journal_paper_doi 10.1021/cc900052b
_journal_volume 11
_journal_year 2009
_chemical_formula_sum 'C23 H15 N3 S'
_chemical_formula_weight 365.44
_chemical_name_systematic
; 
 ? 
;
_space_group_IT_number 2
_symmetry_cell_setting triclinic
_symmetry_space_group_name_Hall '-P 1'
_symmetry_space_group_name_H-M 'P -1'
_atom_sites_solution_hydrogens geom
_atom_sites_solution_primary direct
_atom_sites_solution_secondary difmap
_audit_creation_method SHELXL-97
_cell_angle_alpha 86.571(2)
_cell_angle_beta 88.755(2)
_cell_angle_gamma 81.2490(10)
_cell_formula_units_Z 4
_cell_length_a 11.2726(14)
_cell_length_b 11.8903(15)
_cell_length_c 14.5544(17)
_cell_measurement_reflns_used 2139
_cell_measurement_temperature 298(2)
_cell_measurement_theta_max 24.932
_cell_measurement_theta_min 2.29
_cell_volume 1924.5(4)
_computing_cell_refinement 'Bruker SMART'
_computing_data_collection 'Bruker SMART'
_computing_data_reduction 'Bruker SHELXTL'
_computing_molecular_graphics 'Bruker SHELXTL'
_computing_publication_material 'Bruker SHELXTL'
_computing_structure_refinement 'SHELXL-97 (Sheldrick, 1997)'
_computing_structure_solution 'SHELXS-97 (Sheldrick, 1990)'
_diffrn_ambient_temperature 298(2)
_diffrn_measured_fraction_theta_full 0.978
_diffrn_measured_fraction_theta_max 0.978
_diffrn_measurement_device_type 'CCD area detector'
_diffrn_measurement_method 'phi and omega scans'
_diffrn_radiation_monochromator graphite
_diffrn_radiation_source 'fine-focus sealed tube'
_diffrn_radiation_type MoK\a
_diffrn_radiation_wavelength 0.71073
_diffrn_reflns_av_R_equivalents 0.0262
_diffrn_reflns_av_sigmaI/netI 0.0671
_diffrn_reflns_limit_h_max 13
_diffrn_reflns_limit_h_min -8
_diffrn_reflns_limit_k_max 14
_diffrn_reflns_limit_k_min -12
_diffrn_reflns_limit_l_max 17
_diffrn_reflns_limit_l_min -15
_diffrn_reflns_number 10076
_diffrn_reflns_theta_full 25.01
_diffrn_reflns_theta_max 25.01
_diffrn_reflns_theta_min 1.74
_exptl_absorpt_coefficient_mu 0.180
_exptl_absorpt_correction_T_max 0.9481
_exptl_absorpt_correction_T_min 0.9316
_exptl_absorpt_correction_type multi-scan
_exptl_absorpt_process_details sadabs
_exptl_crystal_colour 'pale yellow'
_exptl_crystal_density_diffrn 1.261
_exptl_crystal_density_method 'not measured'
_exptl_crystal_description prism
_exptl_crystal_F_000 760
_exptl_crystal_size_max 0.40
_exptl_crystal_size_mid 0.31
_exptl_crystal_size_min 0.30
_refine_diff_density_max 0.574
_refine_diff_density_min -0.501
_refine_diff_density_rms 0.051
_refine_ls_extinction_method none
_refine_ls_goodness_of_fit_ref 1.070
_refine_ls_hydrogen_treatment constr
_refine_ls_matrix_type full
_refine_ls_number_parameters 524
_refine_ls_number_reflns 6647
_refine_ls_number_restraints 0
_refine_ls_restrained_S_all 1.070
_refine_ls_R_factor_all 0.1233
_refine_ls_R_factor_gt 0.0676
_refine_ls_shift/su_max 0.001
_refine_ls_shift/su_mean 0.000
_refine_ls_structure_factor_coef Fsqd
_refine_ls_weighting_details 'calc w=1/[\s^2^(Fo^2^)+(0.0913P)^2^+0.0000P] where P=(Fo^2^+2Fc^2^)/3'
_refine_ls_weighting_scheme calc
_refine_ls_wR_factor_gt 0.1736
_refine_ls_wR_factor_ref 0.1992
_reflns_number_gt 3520
_reflns_number_total 6647
_reflns_threshold_expression >2sigma(I)
_cod_data_source_file cc900052b_si_001.cif
_cod_data_source_block 081110c
_cod_depositor_comments
;
The following automatic conversions were performed:

'_symmetry_cell_setting' value 'Triclinic' changed to 'triclinic'
according to /home/saulius/struct/CIF-dictionaries/cif_core.dic
dictionary named 'cif_core.dic' version 2.4.2 from 2011-04-26.

Automatic conversion script
Id: cif_fix_values 1715 2011-07-08 13:25:40Z adriana 
;
_cod_original_sg_symbol_H-M P-1
_cod_database_code 1503658

loop_
_symmetry_equiv_pos_as_xyz
'x, y, z'
'-x, -y, -z'

loop_
_atom_site_label
_atom_site_type_symbol
_atom_site_fract_x
_atom_site_fract_y
_atom_site_fract_z
_atom_site_U_iso_or_equiv
_atom_site_adp_type
_atom_site_occupancy
_atom_site_symmetry_multiplicity
_atom_site_calc_flag
_atom_site_refinement_flags
_atom_site_disorder_assembly
_atom_site_disorder_group
N1 N 0.8726(3) 0.2896(2) 0.94731(17) 0.0443(7) Uani 1 1 d . . .
H1 H 0.8320 0.2821 0.8993 0.053 Uiso 1 1 calc R . .
N2 N 0.8246(3) 0.2069(3) 1.2711(2) 0.0662(9) Uani 1 1 d . . .
N3 N 1.2341(3) 0.4398(3) 0.9984(2) 0.0646(9) Uani 1 1 d . . .
N4 N 0.6938(3) 0.2732(2) 0.44938(17) 0.0507(8) Uani 1 1 d . . .
H4 H 0.7373 0.2546 0.4018 0.061 Uiso 1 1 calc R . .
N5 N 0.7532(3) 0.2538(3) 0.7749(2) 0.0673(10) Uani 1 1 d . . .
N6 N 0.2860(3) 0.4465(3) 0.4966(2) 0.0709(10) Uani 1 1 d . . .
S1 S 1.15432(13) 0.07649(11) 1.06543(10) 0.0921(5) Uani 1 1 d . . .
S2 S 0.4086(13) 0.1479(9) 0.7278(7) 0.133(4) Uani 0.314(15) 1 d P A 1
S2' S 0.4830(7) 0.0834(5) 0.5978(5) 0.131(2) Uani 0.686(15) 1 d P A 2
C1 C 0.8299(3) 0.2556(3) 1.0316(2) 0.0402(8) Uani 1 1 d . . .
C2 C 0.8961(3) 0.2574(3) 1.1076(2) 0.0407(8) Uani 1 1 d . . .
C3 C 1.0226(3) 0.2887(3) 1.1043(2) 0.0428(8) Uani 1 1 d . . .
H3 H 1.0246 0.3478 1.1480 0.051 Uiso 1 1 calc R . .
C4 C 1.0467(3) 0.3400(3) 1.0091(2) 0.0418(8) Uani 1 1 d . . .
C5 C 0.9770(3) 0.3352(3) 0.9359(2) 0.0429(8) Uani 1 1 d . . .
C6 C 0.7073(3) 0.2246(3) 1.0299(2) 0.0441(8) Uani 1 1 d . . .
C7 C 0.6763(4) 0.1307(3) 1.0811(2) 0.0599(10) Uani 1 1 d . . .
H7 H 0.7327 0.0854 1.1184 0.072 Uiso 1 1 calc R . .
C8 C 0.5609(4) 0.1051(4) 1.0764(3) 0.0722(12) Uani 1 1 d . . .
H8 H 0.5401 0.0421 1.1103 0.087 Uiso 1 1 calc R . .
C9 C 0.4776(4) 0.1718(4) 1.0224(3) 0.0711(12) Uani 1 1 d . . .
H9 H 0.4001 0.1542 1.0202 0.085 Uiso 1 1 calc R . .
C10 C 0.5065(4) 0.2637(3) 0.9715(3) 0.0623(11) Uani 1 1 d . . .
H10 H 0.4493 0.3087 0.9347 0.075 Uiso 1 1 calc R . .
C11 C 0.6212(3) 0.2898(3) 0.9749(2) 0.0514(9) Uani 1 1 d . . .
H11 H 0.6411 0.3523 0.9397 0.062 Uiso 1 1 calc R . .
C12 C 0.8522(3) 0.2293(3) 1.1969(2) 0.0472(9) Uani 1 1 d . . .
C13 C 1.1162(3) 0.1895(3) 1.1329(2) 0.0514(9) Uani 1 1 d . . .
C14 C 1.1826(4) 0.1745(3) 1.2162(3) 0.0629(11) Uani 1 1 d . . .
H14 H 1.1763 0.2254 1.2628 0.075 Uiso 1 1 calc R . .
C15 C 1.2610(4) 0.0671(5) 1.2155(4) 0.0915(16) Uani 1 1 d . . .
H15 H 1.3123 0.0400 1.2638 0.110 Uiso 1 1 calc R . .
C16 C 1.2544(4) 0.0088(4) 1.1400(4) 0.0870(15) Uani 1 1 d . . .
H16 H 1.3005 -0.0614 1.1304 0.104 Uiso 1 1 calc R . .
C17 C 1.1503(4) 0.3958(3) 1.0003(2) 0.0466(9) Uani 1 1 d . . .
C18 C 0.9985(3) 0.3797(3) 0.8404(2) 0.0482(9) Uani 1 1 d . . .
C19 C 0.9072(4) 0.4475(3) 0.7920(2) 0.0568(10) Uani 1 1 d . . .
H19 H 0.8337 0.4696 0.8210 0.068 Uiso 1 1 calc R . .
C20 C 0.9240(5) 0.4825(3) 0.7014(3) 0.0739(13) Uani 1 1 d . . .
H20 H 0.8623 0.5282 0.6694 0.089 Uiso 1 1 calc R . .
C21 C 1.0329(6) 0.4495(4) 0.6583(3) 0.0845(15) Uani 1 1 d . . .
H21 H 1.0442 0.4724 0.5969 0.101 Uiso 1 1 calc R . .
C22 C 1.1238(5) 0.3836(4) 0.7049(3) 0.0860(15) Uani 1 1 d . . .
H22 H 1.1972 0.3627 0.6755 0.103 Uiso 1 1 calc R . .
C23 C 1.1080(4) 0.3474(4) 0.7958(3) 0.0678(11) Uani 1 1 d . . .
H23 H 1.1703 0.3016 0.8271 0.081 Uiso 1 1 calc R . .
C24 C 0.7442(3) 0.2505(3) 0.5357(2) 0.0468(9) Uani 1 1 d . . .
C25 C 0.6731(3) 0.2670(3) 0.6107(2) 0.0456(9) Uani 1 1 d . . .
C26 C 0.5381(3) 0.2973(3) 0.6072(2) 0.0557(10) Uani 1 1 d . A .
H26 H 0.5144 0.3601 0.6477 0.067 Uiso 1 1 calc R . .
C27 C 0.5019(3) 0.3403(3) 0.5100(2) 0.0476(9) Uani 1 1 d . . .
C28 C 0.5775(3) 0.3242(3) 0.4368(2) 0.0453(8) Uani 1 1 d . . .
C29 C 0.8750(3) 0.2102(3) 0.5369(2) 0.0514(9) Uani 1 1 d . . .
C30 C 0.9234(4) 0.1189(4) 0.5951(3) 0.0726(12) Uani 1 1 d . . .
H30 H 0.8735 0.0818 0.6341 0.087 Uiso 1 1 calc R . .
C31 C 1.0459(5) 0.0831(5) 0.5952(3) 0.0967(16) Uani 1 1 d . . .
H31 H 1.0781 0.0209 0.6333 0.116 Uiso 1 1 calc R . .
C32 C 1.1197(5) 0.1388(6) 0.5395(4) 0.1023(17) Uani 1 1 d . . .
H32 H 1.2023 0.1158 0.5410 0.123 Uiso 1 1 calc R . .
C33 C 1.0726(4) 0.2285(5) 0.4814(3) 0.0879(15) Uani 1 1 d . . .
H33 H 1.1232 0.2655 0.4430 0.106 Uiso 1 1 calc R . .
C34 C 0.9508(4) 0.2643(4) 0.4795(3) 0.0677(11) Uani 1 1 d . . .
H34 H 0.9193 0.3250 0.4396 0.081 Uiso 1 1 calc R . .
C35 C 0.7223(3) 0.2582(3) 0.7005(2) 0.0505(9) Uani 1 1 d . . .
C36 C 0.4766(4) 0.2004(5) 0.6415(3) 0.0850(15) Uani 1 1 d . . .
C37 C 0.492(4) 0.111(4) 0.568(3) 0.097(11) Uani 0.314(15) 1 d P A 1
H37 H 0.5270 0.1204 0.5100 0.117 Uiso 0.314(15) 1 calc PR A 1
C38 C 0.442(2) 0.008(3) 0.6026(17) 0.106(9) Uani 0.314(15) 1 d P A 1
H38 H 0.4446 -0.0579 0.5711 0.128 Uiso 0.314(15) 1 calc PR A 1
C39 C 0.390(16) 0.025(15) 0.691(11) 0.11(3) Uani 0.314(15) 1 d P A 1
H39 H 0.3508 -0.0272 0.7244 0.130 Uiso 0.314(15) 1 calc PR A 1
C37' C 0.4036(13) 0.2143(13) 0.7245(9) 0.104(4) Uani 0.686(15) 1 d P A 2
H37' H 0.3899 0.2784 0.7590 0.125 Uiso 0.686(15) 1 calc PR A 2
C38' C 0.3546(15) 0.1055(15) 0.7434(10) 0.123(4) Uani 0.686(15) 1 d P A 2
H38' H 0.3035 0.0924 0.7927 0.147 Uiso 0.686(15) 1 calc PR A 2
C39' C 0.395(7) 0.024(7) 0.678(5) 0.115(18) Uani 0.686(15) 1 d P A 2
H39' H 0.3765 -0.0495 0.6782 0.138 Uiso 0.686(15) 1 calc PR A 2
C40 C 0.3836(4) 0.3998(3) 0.4991(2) 0.0507(9) Uani 1 1 d . . .
C41 C 0.5466(3) 0.3632(3) 0.3408(2) 0.0475(9) Uani 1 1 d . . .
C42 C 0.4461(4) 0.3353(3) 0.2997(3) 0.0656(11) Uani 1 1 d . . .
H42 H 0.3964 0.2914 0.3328 0.079 Uiso 1 1 calc R . .
C43 C 0.4195(5) 0.3726(4) 0.2094(3) 0.0792(14) Uani 1 1 d . . .
H43 H 0.3510 0.3552 0.1823 0.095 Uiso 1 1 calc R . .
C44 C 0.4940(5) 0.4350(4) 0.1603(3) 0.0795(15) Uani 1 1 d . . .
H44 H 0.4766 0.4586 0.0993 0.095 Uiso 1 1 calc R . .
C45 C 0.5935(5) 0.4630(3) 0.1995(3) 0.0716(13) Uani 1 1 d . . .
H45 H 0.6432 0.5062 0.1657 0.086 Uiso 1 1 calc R . .
C46 C 0.6204(4) 0.4267(3) 0.2904(2) 0.0592(10) Uani 1 1 d . . .
H46 H 0.6884 0.4454 0.3172 0.071 Uiso 1 1 calc R . .

loop_
_atom_site_aniso_label
_atom_site_aniso_U_11
_atom_site_aniso_U_22
_atom_site_aniso_U_33
_atom_site_aniso_U_23
_atom_site_aniso_U_13
_atom_site_aniso_U_12
N1 0.0490(18) 0.0587(17) 0.0283(14) 0.0004(12) -0.0033(12) -0.0186(15)
N2 0.060(2) 0.099(3) 0.0362(18) 0.0059(16) 0.0060(15) -0.0057(19)
N3 0.057(2) 0.078(2) 0.061(2) -0.0001(17) 0.0030(17) -0.017(2)
N4 0.052(2) 0.0696(19) 0.0288(15) -0.0033(13) -0.0001(13) -0.0018(16)
N5 0.086(3) 0.082(2) 0.0387(18) -0.0002(15) -0.0131(17) -0.027(2)
N6 0.059(2) 0.089(3) 0.061(2) 0.0019(18) -0.0012(18) -0.001(2)
S1 0.0863(10) 0.0734(8) 0.1132(10) -0.0120(7) -0.0117(8) 0.0033(7)
S2 0.149(8) 0.130(10) 0.123(6) 0.031(7) 0.024(5) -0.051(8)
S2' 0.164(4) 0.096(4) 0.148(5) 0.014(3) -0.014(4) -0.078(3)
C1 0.044(2) 0.0445(19) 0.0316(18) -0.0032(14) 0.0029(15) -0.0061(16)
C2 0.043(2) 0.050(2) 0.0287(17) -0.0001(14) 0.0019(15) -0.0051(16)
C3 0.048(2) 0.049(2) 0.0325(17) -0.0049(14) -0.0016(15) -0.0087(17)
C4 0.044(2) 0.0458(19) 0.0361(18) -0.0025(14) 0.0008(16) -0.0089(17)
C5 0.048(2) 0.0453(19) 0.0368(18) -0.0031(14) 0.0044(16) -0.0106(17)
C6 0.046(2) 0.055(2) 0.0321(17) 0.0000(15) 0.0011(15) -0.0134(18)
C7 0.060(3) 0.074(3) 0.047(2) 0.0119(19) -0.0070(19) -0.020(2)
C8 0.070(3) 0.084(3) 0.068(3) 0.015(2) -0.004(2) -0.037(3)
C9 0.057(3) 0.095(3) 0.067(3) -0.003(2) -0.002(2) -0.029(3)
C10 0.051(3) 0.073(3) 0.063(3) -0.002(2) -0.008(2) -0.008(2)
C11 0.050(2) 0.058(2) 0.046(2) 0.0020(17) 0.0017(17) -0.0087(19)
C12 0.047(2) 0.060(2) 0.033(2) -0.0023(16) -0.0006(16) -0.0029(18)
C13 0.047(2) 0.055(2) 0.053(2) 0.0066(17) -0.0028(17) -0.0143(19)
C14 0.056(3) 0.072(3) 0.056(2) 0.0124(19) -0.017(2) 0.001(2)
C15 0.070(3) 0.109(4) 0.086(4) 0.041(3) -0.018(3) 0.000(3)
C16 0.073(3) 0.068(3) 0.112(4) 0.028(3) 0.003(3) 0.002(3)
C17 0.049(2) 0.052(2) 0.0379(19) 0.0018(15) 0.0013(17) -0.007(2)
C18 0.061(3) 0.052(2) 0.0356(19) -0.0029(15) 0.0055(18) -0.0237(19)
C19 0.074(3) 0.059(2) 0.039(2) 0.0040(17) -0.0046(19) -0.021(2)
C20 0.112(4) 0.068(3) 0.046(2) 0.0098(19) -0.013(3) -0.030(3)
C21 0.127(5) 0.090(3) 0.044(2) 0.007(2) 0.007(3) -0.046(3)
C22 0.097(4) 0.114(4) 0.053(3) -0.009(3) 0.030(3) -0.035(3)
C23 0.071(3) 0.086(3) 0.046(2) -0.002(2) 0.011(2) -0.015(2)
C24 0.054(2) 0.057(2) 0.0306(18) 0.0010(15) -0.0064(16) -0.0107(18)
C25 0.057(2) 0.052(2) 0.0295(18) 0.0013(14) -0.0056(16) -0.0136(18)
C26 0.063(3) 0.069(2) 0.0342(19) -0.0001(17) 0.0037(17) -0.007(2)
C27 0.052(2) 0.054(2) 0.0367(19) 0.0033(15) -0.0072(17) -0.0095(19)
C28 0.049(2) 0.052(2) 0.0349(19) 0.0006(15) -0.0035(16) -0.0094(18)
C29 0.054(2) 0.067(2) 0.0339(19) -0.0008(16) -0.0088(17) -0.010(2)
C30 0.064(3) 0.089(3) 0.059(3) 0.012(2) -0.008(2) 0.002(3)
C31 0.078(4) 0.121(4) 0.080(3) 0.015(3) -0.015(3) 0.016(3)
C32 0.061(3) 0.153(5) 0.088(4) -0.012(4) -0.008(3) 0.005(4)
C33 0.058(3) 0.133(4) 0.074(3) -0.001(3) -0.003(2) -0.020(3)
C34 0.059(3) 0.087(3) 0.057(2) 0.001(2) -0.007(2) -0.012(2)
C35 0.061(2) 0.059(2) 0.035(2) 0.0023(16) -0.0027(17) -0.0192(19)
C36 0.066(3) 0.114(4) 0.071(3) 0.051(3) -0.011(2) -0.021(3)
C37 0.098(17) 0.09(2) 0.11(2) 0.040(15) 0.004(15) -0.041(16)
C38 0.108(18) 0.11(2) 0.103(17) 0.017(15) 0.010(14) -0.028(15)
C39 0.11(5) 0.11(7) 0.11(4) 0.03(4) -0.02(3) -0.04(4)
C37' 0.117(8) 0.092(8) 0.092(6) 0.059(7) 0.030(5) -0.014(8)
C38' 0.108(10) 0.121(11) 0.138(11) 0.050(8) 0.004(8) -0.038(9)
C39' 0.11(3) 0.11(3) 0.13(3) 0.06(2) -0.03(2) -0.05(2)
C40 0.056(3) 0.060(2) 0.0370(19) 0.0019(16) 0.0009(18) -0.012(2)
C41 0.056(2) 0.053(2) 0.0319(18) -0.0003(15) -0.0012(17) -0.0024(19)
C42 0.069(3) 0.081(3) 0.046(2) -0.0040(19) -0.012(2) -0.007(2)
C43 0.084(3) 0.098(3) 0.051(3) -0.008(2) -0.028(2) 0.009(3)
C44 0.105(4) 0.083(3) 0.037(2) 0.003(2) -0.010(3) 0.028(3)
C45 0.095(4) 0.067(3) 0.044(2) 0.0105(19) 0.014(2) 0.007(3)
C46 0.070(3) 0.063(2) 0.042(2) 0.0006(18) 0.0002(19) -0.004(2)

loop_
_atom_type_symbol
_atom_type_description
_atom_type_scat_dispersion_real
_atom_type_scat_dispersion_imag
_atom_type_scat_source
C C 0.0033 0.0016 'International Tables Vol C Tables 4.2.6.8 and 6.1.1.4'
H H 0.0000 0.0000 'International Tables Vol C Tables 4.2.6.8 and 6.1.1.4'
N N 0.0061 0.0033 'International Tables Vol C Tables 4.2.6.8 and 6.1.1.4'
S S 0.1246 0.1234 'International Tables Vol C Tables 4.2.6.8 and 6.1.1.4'

loop_
_geom_angle_atom_site_label_1
_geom_angle_atom_site_label_2
_geom_angle_atom_site_label_3
_geom_angle
C1 N1 C5 123.1(3)
C1 N1 H1 118.5
C5 N1 H1 118.5
C28 N4 C24 122.6(3)
C28 N4 H4 118.7
C24 N4 H4 118.7
C16 S1 C13 93.3(3)
C36 S2 C39 101(6)
C36 S2' C39' 97(3)
C2 C1 N1 120.0(3)
C2 C1 C6 125.8(3)
N1 C1 C6 114.2(3)
C1 C2 C12 121.7(3)
C1 C2 C3 123.1(3)
C12 C2 C3 115.2(3)
C13 C3 C4 112.7(3)
C13 C3 C2 112.4(3)
C4 C3 C2 109.0(3)
C13 C3 H3 107.5
C4 C3 H3 107.5
C2 C3 H3 107.5
C5 C4 C17 120.5(3)
C5 C4 C3 123.8(3)
C17 C4 C3 115.7(3)
C4 C5 N1 119.6(3)
C4 C5 C18 126.3(3)
N1 C5 C18 114.1(3)
C11 C6 C7 118.6(3)
C11 C6 C1 119.4(3)
C7 C6 C1 122.0(3)
C8 C7 C6 119.6(4)
C8 C7 H7 120.2
C6 C7 H7 120.2
C9 C8 C7 120.4(4)
C9 C8 H8 119.8
C7 C8 H8 119.8
C10 C9 C8 120.7(4)
C10 C9 H9 119.6
C8 C9 H9 119.6
C9 C10 C11 119.5(4)
C9 C10 H10 120.2
C11 C10 H10 120.2
C10 C11 C6 121.1(3)
C10 C11 H11 119.5
C6 C11 H11 119.5
N2 C12 C2 175.2(4)
C14 C13 C3 126.9(3)
C14 C13 S1 111.4(3)
C3 C13 S1 121.8(2)
C13 C14 C15 108.1(4)
C13 C14 H14 126.0
C15 C14 H14 126.0
C16 C15 C14 114.9(4)
C16 C15 H15 122.5
C14 C15 H15 122.5
C15 C16 S1 112.3(4)
C15 C16 H16 123.8
S1 C16 H16 123.8
N3 C17 C4 176.3(4)
C19 C18 C23 118.9(3)
C19 C18 C5 120.4(3)
C23 C18 C5 120.6(3)
C20 C19 C18 120.6(4)
C20 C19 H19 119.7
C18 C19 H19 119.7
C19 C20 C21 119.6(4)
C19 C20 H20 120.2
C21 C20 H20 120.2
C22 C21 C20 120.5(4)
C22 C21 H21 119.8
C20 C21 H21 119.8
C21 C22 C23 120.5(5)
C21 C22 H22 119.7
C23 C22 H22 119.7
C22 C23 C18 119.8(4)
C22 C23 H23 120.1
C18 C23 H23 120.1
C25 C24 N4 118.9(3)
C25 C24 C29 125.3(3)
N4 C24 C29 115.8(3)
C24 C25 C35 121.1(3)
C24 C25 C26 123.9(3)
C35 C25 C26 115.0(3)
C36 C26 C25 112.0(3)
C36 C26 C27 112.5(3)
C25 C26 C27 109.1(3)
C36 C26 H26 107.7
C25 C26 H26 107.7
C27 C26 H26 107.7
C28 C27 C40 120.9(3)
C28 C27 C26 122.6(3)
C40 C27 C26 116.5(3)
C27 C28 N4 120.1(3)
C27 C28 C41 124.8(3)
N4 C28 C41 115.0(3)
C34 C29 C30 119.1(4)
C34 C29 C24 119.8(3)
C30 C29 C24 121.0(4)
C31 C30 C29 120.0(5)
C31 C30 H30 120.0
C29 C30 H30 120.0
C32 C31 C30 120.2(5)
C32 C31 H31 119.9
C30 C31 H31 119.9
C31 C32 C33 120.2(5)
C31 C32 H32 119.9
C33 C32 H32 119.9
C32 C33 C34 120.4(5)
C32 C33 H33 119.8
C34 C33 H33 119.8
C33 C34 C29 120.1(4)
C33 C34 H34 119.9
C29 C34 H34 119.9
N5 C35 C25 174.9(4)
C37' C36 C26 117.7(8)
C37' C36 C37 133.3(15)
C26 C36 C37 108.1(13)
C37' C36 S2' 115.5(7)
C26 C36 S2' 126.7(5)
C37 C36 S2' 20.3(10)
C37' C36 S2 29.1(6)
C26 C36 S2 144.7(6)
C37 C36 S2 107.0(12)
S2' C36 S2 87.6(5)
C38 C37 C36 110(3)
C38 C37 H37 125.0
C36 C37 H37 125.0
C39 C38 C37 110(8)
C39 C38 H38 125.1
C37 C38 H38 125.1
C38 C39 S2 112(10)
C38 C39 H39 124.0
S2 C39 H39 124.0
C36 C37' C38' 106.5(13)
C36 C37' H37' 126.8
C38' C37' H37' 126.8
C39' C38' C37' 112(4)
C39' C38' H38' 123.9
C37' C38' H38' 123.9
C38' C39' S2' 109(5)
C38' C39' H39' 125.6
S2' C39' H39' 125.6
N6 C40 C27 175.3(4)
C46 C41 C42 119.2(3)
C46 C41 C28 119.5(3)
C42 C41 C28 121.3(3)
C41 C42 C43 120.2(4)
C41 C42 H42 119.9
C43 C42 H42 119.9
C44 C43 C42 119.8(4)
C44 C43 H43 120.1
C42 C43 H43 120.1
C45 C44 C43 120.8(4)
C45 C44 H44 119.6
C43 C44 H44 119.6
C44 C45 C46 119.7(4)
C44 C45 H45 120.2
C46 C45 H45 120.2
C41 C46 C45 120.3(4)
C41 C46 H46 119.9
C45 C46 H46 119.9

loop_
_geom_bond_atom_site_label_1
_geom_bond_atom_site_label_2
_geom_bond_distance
N1 C1 1.370(4)
N1 C5 1.372(4)
N1 H1 0.8600
N2 C12 1.145(4)
N3 C17 1.146(4)
N4 C28 1.369(4)
N4 C24 1.385(4)
N4 H4 0.8600
N5 C35 1.140(4)
N6 C40 1.155(5)
S1 C16 1.664(5)
S1 C13 1.708(4)
S2 C36 1.603(11)
S2 C39 1.62(17)
S2' C36 1.555(10)
S2' C39' 1.70(8)
C1 C2 1.350(4)
C1 C6 1.484(5)
C2 C12 1.421(4)
C2 C3 1.526(5)
C3 C13 1.504(5)
C3 C4 1.516(4)
C3 H3 0.9800
C4 C5 1.346(4)
C4 C17 1.429(5)
C5 C18 1.485(4)
C6 C11 1.383(5)
C6 C7 1.390(5)
C7 C8 1.383(5)
C7 H7 0.9300
C8 C9 1.364(5)
C8 H8 0.9300
C9 C10 1.360(5)
C9 H9 0.9300
C10 C11 1.377(5)
C10 H10 0.9300
C11 H11 0.9300
C13 C14 1.426(5)
C14 C15 1.439(6)
C14 H14 0.9300
C15 C16 1.344(7)
C15 H15 0.9300
C16 H16 0.9300
C18 C19 1.384(5)
C18 C23 1.394(5)
C19 C20 1.378(5)
C19 H19 0.9300
C20 C21 1.379(7)
C20 H20 0.9300
C21 C22 1.359(7)
C21 H21 0.9300
C22 C23 1.382(5)
C22 H22 0.9300
C23 H23 0.9300
C24 C25 1.346(5)
C24 C29 1.479(5)
C25 C35 1.423(5)
C25 C26 1.511(5)
C26 C36 1.488(6)
C26 C27 1.518(4)
C26 H26 0.9800
C27 C28 1.354(5)
C27 C40 1.419(5)
C28 C41 1.477(4)
C29 C34 1.384(5)
C29 C30 1.387(5)
C30 C31 1.381(6)
C30 H30 0.9300
C31 C32 1.365(7)
C31 H31 0.9300
C32 C33 1.370(7)
C32 H32 0.9300
C33 C34 1.374(6)
C33 H33 0.9300
C34 H34 0.9300
C36 C37' 1.450(15)
C36 C37 1.54(6)
C37 C38 1.48(5)
C37 H37 0.9300
C38 C39 1.42(15)
C38 H38 0.9300
C39 H39 0.9300
C37' C38' 1.49(3)
C37' H37' 0.9300
C38' C39' 1.42(7)
C38' H38' 0.9300
C39' H39' 0.9300
C41 C46 1.377(5)
C41 C42 1.386(5)
C42 C43 1.386(5)
C42 H42 0.9300
C43 C44 1.366(7)
C43 H43 0.9300
C44 C45 1.364(7)
C44 H44 0.9300
C45 C46 1.392(5)
C45 H45 0.9300
C46 H46 0.9300

loop_
_geom_torsion_atom_site_label_1
_geom_torsion_atom_site_label_2
_geom_torsion_atom_site_label_3
_geom_torsion_atom_site_label_4
_geom_torsion
C5 N1 C1 C2 -5.5(5)
C5 N1 C1 C6 171.6(3)
N1 C1 C2 C12 176.2(3)
C6 C1 C2 C12 -0.5(5)
N1 C1 C2 C3 -4.1(5)
C6 C1 C2 C3 179.2(3)
C1 C2 C3 C13 -113.5(3)
C12 C2 C3 C13 66.2(4)
C1 C2 C3 C4 12.1(4)
C12 C2 C3 C4 -168.1(3)
C13 C3 C4 C5 112.6(4)
C2 C3 C4 C5 -12.8(4)
C13 C3 C4 C17 -67.3(4)
C2 C3 C4 C17 167.2(3)
C17 C4 C5 N1 -174.7(3)
C3 C4 C5 N1 5.4(5)
C17 C4 C5 C18 2.5(5)
C3 C4 C5 C18 -177.4(3)
C1 N1 C5 C4 4.9(5)
C1 N1 C5 C18 -172.6(3)
C2 C1 C6 C11 136.5(4)
N1 C1 C6 C11 -40.4(4)
C2 C1 C6 C7 -44.3(5)
N1 C1 C6 C7 138.8(3)
C11 C6 C7 C8 -0.3(6)
C1 C6 C7 C8 -179.5(3)
C6 C7 C8 C9 -0.4(6)
C7 C8 C9 C10 0.7(7)
C8 C9 C10 C11 -0.2(6)
C9 C10 C11 C6 -0.6(6)
C7 C6 C11 C10 0.8(5)
C1 C6 C11 C10 180.0(3)
C1 C2 C12 N2 172(4)
C3 C2 C12 N2 -8(5)
C4 C3 C13 C14 127.8(4)
C2 C3 C13 C14 -108.6(4)
C4 C3 C13 S1 -53.0(4)
C2 C3 C13 S1 70.6(3)
C16 S1 C13 C14 -0.3(3)
C16 S1 C13 C3 -179.5(3)
C3 C13 C14 C15 179.2(3)
S1 C13 C14 C15 0.0(4)
C13 C14 C15 C16 0.4(6)
C14 C15 C16 S1 -0.6(6)
C13 S1 C16 C15 0.5(4)
C5 C4 C17 N3 171(6)
C3 C4 C17 N3 -9(6)
C4 C5 C18 C19 -131.2(4)
N1 C5 C18 C19 46.1(4)
C4 C5 C18 C23 53.4(5)
N1 C5 C18 C23 -129.2(4)
C23 C18 C19 C20 0.0(5)
C5 C18 C19 C20 -175.5(3)
C18 C19 C20 C21 0.2(6)
C19 C20 C21 C22 -0.6(7)
C20 C21 C22 C23 0.9(7)
C21 C22 C23 C18 -0.7(6)
C19 C18 C23 C22 0.3(6)
C5 C18 C23 C22 175.7(3)
C28 N4 C24 C25 7.7(5)
C28 N4 C24 C29 -171.7(3)
N4 C24 C25 C35 -172.4(3)
C29 C24 C25 C35 7.0(5)
N4 C24 C25 C26 6.8(5)
C29 C24 C25 C26 -173.8(3)
C24 C25 C26 C36 108.1(4)
C35 C25 C26 C36 -72.7(4)
C24 C25 C26 C27 -17.1(5)
C35 C25 C26 C27 162.1(3)
C36 C26 C27 C28 -109.4(4)
C25 C26 C27 C28 15.5(5)
C36 C26 C27 C40 71.0(4)
C25 C26 C27 C40 -164.1(3)
C40 C27 C28 N4 175.7(3)
C26 C27 C28 N4 -3.9(5)
C40 C27 C28 C41 -1.0(5)
C26 C27 C28 C41 179.5(3)
C24 N4 C28 C27 -9.1(5)
C24 N4 C28 C41 167.9(3)
C25 C24 C29 C34 -134.3(4)
N4 C24 C29 C34 45.1(5)
C25 C24 C29 C30 45.4(5)
N4 C24 C29 C30 -135.2(4)
C34 C29 C30 C31 -0.1(6)
C24 C29 C30 C31 -179.8(4)
C29 C30 C31 C32 1.4(8)
C30 C31 C32 C33 -1.8(8)
C31 C32 C33 C34 0.9(8)
C32 C33 C34 C29 0.4(7)
C30 C29 C34 C33 -0.8(6)
C24 C29 C34 C33 178.9(4)
C24 C25 C35 N5 175(4)
C26 C25 C35 N5 -4(4)
C25 C26 C36 C37' 115.4(7)
C27 C26 C36 C37' -121.2(7)
C25 C26 C36 C37 -73.3(19)
C27 C26 C36 C37 50.0(19)
C25 C26 C36 S2' -64.0(6)
C27 C26 C36 S2' 59.3(6)
C25 C26 C36 S2 100.2(11)
C27 C26 C36 S2 -136.5(10)
C39' S2' C36 C37' -1(3)
C39' S2' C36 C26 178(3)
C39' S2' C36 C37 -155(7)
C39' S2' C36 S2 7(3)
C39 S2 C36 C37' 158(7)
C39 S2 C36 C26 -174(6)
C39 S2 C36 C37 0(7)
C39 S2 C36 S2' -6(6)
C37' C36 C37 C38 -16(4)
C26 C36 C37 C38 175(2)
S2' C36 C37 C38 17(3)
S2 C36 C37 C38 -1(3)
C36 C37 C38 C39 3(8)
C37 C38 C39 S2 -3(12)
C36 S2 C39 C38 2(11)
C26 C36 C37' C38' -179.3(7)
C37 C36 C37' C38' 12(3)
S2' C36 C37' C38' 0.2(12)
S2 C36 C37' C38' -17.5(15)
C36 C37' C38' C39' 1(4)
C37' C38' C39' S2' -2(5)
C36 S2' C39' C38' 2(5)
C28 C27 C40 N6 176(5)
C26 C27 C40 N6 -5(5)
C27 C28 C41 C46 128.1(4)
N4 C28 C41 C46 -48.7(4)
C27 C28 C41 C42 -53.3(5)
N4 C28 C41 C42 129.9(4)
C46 C41 C42 C43 -1.0(6)
C28 C41 C42 C43 -179.7(3)
C41 C42 C43 C44 1.4(6)
C42 C43 C44 C45 -1.2(7)
C43 C44 C45 C46 0.7(7)
C42 C41 C46 C45 0.5(5)
C28 C41 C46 C45 179.2(3)
C44 C45 C46 C41 -0.3(6)
